data_7705958
loop_
_publ_author_name
'Kong, Ming'
'Feng, Xin'
'Wang, Jia'
'Zhang, Yi-Quan'
'Song, You'

_publ_section_title
;
 Tuning magnetic anisotropy via terminal ligands along the DyDy
 orientation in novel centrosymmetric [Dy<sub>2</sub>] single molecule
 magnets.
;
_journal_issue 2
_journal_name_full 'Dalton transactions (Cambridge, England : 2003)'
_journal_page_first 568
_journal_page_last 577
_journal_paper_doi 10.1039/d0dt03854g
_journal_volume 50
_journal_year 2021
_chemical_formula_moiety 'C8 H11 Dy N2 O10, C H4 O, C6 H7 N, N O3'
_chemical_formula_sum 'C15 H22 Dy N4 O14'
_chemical_formula_weight 644.86
_space_group_crystal_system monoclinic
_space_group_IT_number 14
_space_group_name_Hall '-P 2yn'
_space_group_name_H-M_alt 'P 1 21/n 1'
_atom_sites_solution_hydrogens mixed
_atom_sites_solution_primary iterative
_audit_creation_date 2020-07-26
_audit_creation_method
;
Olex2 1.2
(compiled 2018.05.29 svn.r3508 for OlexSys, GUI svn.r5506)
;
_audit_update_record
;
2020-08-17 deposited with the CCDC.	2020-12-07 downloaded from the CCDC.
;
_cell_angle_alpha 90
_cell_angle_beta 101.0790(10)
_cell_angle_gamma 90
_cell_formula_units_Z 4
_cell_length_a 13.5364(6)
_cell_length_b 8.7239(4)
_cell_length_c 19.0630(9)
_cell_measurement_reflns_used 9899
_cell_measurement_temperature 296(2)
_cell_measurement_theta_max 27.52
_cell_measurement_theta_min 2.89
_cell_volume 2209.20(18)
_computing_cell_refinement 'Bruker SMART'
_computing_data_collection 'Bruker SMART'
_computing_data_reduction 'Bruker SAINT'
_computing_molecular_graphics 'Olex2 (Dolomanov et al., 2009)'
_computing_publication_material 'Olex2 (Dolomanov et al., 2009)'
_computing_structure_refinement 'ShelXL (Sheldrick, 2015)'
_computing_structure_solution 'olex2.solve (Bourhis et al., 2015)'
_diffrn_ambient_temperature 296.15
_diffrn_measured_fraction_theta_full 0.997
_diffrn_measured_fraction_theta_max 0.997
_diffrn_measurement_device_type 'CCD area detector'
_diffrn_measurement_method 'phi and omega scans'
_diffrn_radiation_monochromator graphite
_diffrn_radiation_type MoK\a
_diffrn_radiation_wavelength 0.71073
_diffrn_reflns_av_R_equivalents 0.0396
_diffrn_reflns_av_unetI/netI 0.0375
_diffrn_reflns_Laue_measured_fraction_full 0.997
_diffrn_reflns_Laue_measured_fraction_max 0.997
_diffrn_reflns_limit_h_max 16
_diffrn_reflns_limit_h_min -16
_diffrn_reflns_limit_k_max 10
_diffrn_reflns_limit_k_min -8
_diffrn_reflns_limit_l_max 22
_diffrn_reflns_limit_l_min -22
_diffrn_reflns_number 14318
_diffrn_reflns_point_group_measured_fraction_full 0.997
_diffrn_reflns_point_group_measured_fraction_max 0.997
_diffrn_reflns_theta_full 24.994
_diffrn_reflns_theta_max 24.994
_diffrn_reflns_theta_min 2.177
_exptl_absorpt_coefficient_mu 3.462
_exptl_absorpt_correction_T_max 0.5444
_exptl_absorpt_correction_T_min 0.4232
_exptl_absorpt_correction_type multi-scan
_exptl_absorpt_process_details sadabs
_exptl_crystal_colour white
_exptl_crystal_colour_primary white
_exptl_crystal_density_diffrn 1.939
_exptl_crystal_density_method 'not measured'
_exptl_crystal_description block
_exptl_crystal_F_000 1272
_exptl_crystal_size_max 0.3
_exptl_crystal_size_mid 0.2
_exptl_crystal_size_min 0.2
_refine_diff_density_max 0.995
_refine_diff_density_min -1.324
_refine_diff_density_rms 0.183
_refine_ls_extinction_method none
_refine_ls_goodness_of_fit_ref 1.061
_refine_ls_hydrogen_treatment mixed
_refine_ls_matrix_type full
_refine_ls_number_parameters 320
_refine_ls_number_reflns 3883
_refine_ls_number_restraints 8
_refine_ls_restrained_S_all 1.063
_refine_ls_R_factor_all 0.0335
_refine_ls_R_factor_gt 0.0308
_refine_ls_shift/su_max 0.003
_refine_ls_shift/su_mean 0.000
_refine_ls_structure_factor_coef Fsqd
_refine_ls_weighting_details 'w=1/[\s^2^(Fo^2^)+(0.0767P)^2^+0.5831P] where P=(Fo^2^+2Fc^2^)/3'
_refine_ls_weighting_scheme calc
_refine_ls_wR_factor_gt 0.0996
_refine_ls_wR_factor_ref 0.1024
_reflns_Friedel_coverage 0.000
_reflns_number_gt 3576
_reflns_number_total 3883
_reflns_threshold_expression 'I > 2\s(I)'
_cod_data_source_file d0dt03854g2.cif
_cod_data_source_block m_CCDC1
_cod_depositor_comments 'Adding full bibliography for 7705956--7705959.cif.'
_cod_database_code 7705958
_shelx_shelxl_version_number 2018/3
_shelx_space_group_comment
;
The symmetry employed for this shelxl refinement is uniquely defined
by the following loop, which should always be used as a source of
symmetry information in preference to the above space-group names.
They are only intended as comments.
;
_shelx_estimated_absorpt_t_max 0.544
_shelx_estimated_absorpt_t_min 0.423
_olex2_refinement_description
;
1. Fixed Uiso
 At 1.2 times of:
  All C(H) groups
 At 1.5 times of:
  All C(H,H,H) groups, All O(H) groups
2. Restrained distances
 O14-H14A
 0.99 with sigma of 0.02
 O14-H14B
 0.99 with sigma of 0.02
3. Uiso/Uaniso restraints and constraints
Uanis(N3) \\sim Ueq: with sigma of 0.01 and sigma for terminal atoms of 0.02
4.a Aromatic/amide H refined with riding coordinates:
 C3(H3), C4(H4), C5(H5), C11(H11), C12(H12), C14(H14), C15(H15)
4.b Idealised Me refined as rotating group:
 C1(H1A,H1B,H1C), C8(H8A,H8B,H8C), C9(H9A,H9B,H9C), C10(H10A,H10B,H10C)
4.c Idealised tetrahedral OH refined as rotating group:
 O13(H13)
;
_olex2_submission_special_instructions 'No special instructions were received'

loop_
_space_group_symop_operation_xyz
'x, y, z'
'-x+1/2, y+1/2, -z+1/2'
'-x, -y, -z'
'x-1/2, -y-1/2, z-1/2'

loop_
_atom_site_label
_atom_site_type_symbol
_atom_site_fract_x
_atom_site_fract_y
_atom_site_fract_z
_atom_site_U_iso_or_equiv
_atom_site_adp_type
_atom_site_occupancy
_atom_site_site_symmetry_order
_atom_site_calc_flag
_atom_site_refinement_flags_posn
_atom_site_refinement_flags_adp
_atom_site_refinement_flags_occupancy
_atom_site_disorder_assembly
_atom_site_disorder_group
C1 C 0.8685(4) 0.5975(6) 0.6223(3) 0.0373(12) Uani 1 1 d . . . . .
H1A H 0.796300 0.603130 0.611607 0.056 Uiso 1 1 calc GR . . . .
H1B H 0.892791 0.634551 0.669883 0.056 Uiso 1 1 calc GR . . . .
H1C H 0.889210 0.492982 0.618805 0.056 Uiso 1 1 calc GR . . . .
C2 C 0.8935(3) 0.6377(5) 0.5021(2) 0.0228(9) Uani 1 1 d . . . . .
C3 C 0.8442(4) 0.5040(6) 0.4767(3) 0.0336(11) Uani 1 1 d . . . . .
H3 H 0.816272 0.440426 0.506881 0.040 Uiso 1 1 calc R . . . .
C4 C 0.8374(4) 0.4673(5) 0.4055(3) 0.0378(13) Uani 1 1 d . . . . .
H4 H 0.805296 0.376918 0.388128 0.045 Uiso 1 1 calc R . . . .
C5 C 0.8765(4) 0.5601(5) 0.3599(3) 0.0318(11) Uani 1 1 d . . . . .
H5 H 0.870758 0.533014 0.312080 0.038 Uiso 1 1 calc R . . . .
C6 C 0.9247(3) 0.6943(5) 0.3853(2) 0.0219(8) Uani 1 1 d . . . . .
C7 C 0.9337(3) 0.7340(5) 0.4573(2) 0.0201(8) Uani 1 1 d . . . . .
C8 C 0.9728(4) 0.7598(6) 0.2735(2) 0.0343(11) Uani 1 1 d . . . . .
H8A H 1.005842 0.662517 0.273104 0.051 Uiso 1 1 calc GR . . . .
H8B H 1.010108 0.836667 0.253626 0.051 Uiso 1 1 calc GR . . . .
H8C H 0.905960 0.753209 0.245487 0.051 Uiso 1 1 calc GR . . . .
C9 C 0.3160(4) 0.6340(7) 0.3346(3) 0.0408(12) Uani 1 1 d . . . . .
H9A H 0.324115 0.663701 0.383917 0.061 Uiso 1 1 calc GR . . . .
H9B H 0.323498 0.524949 0.331576 0.061 Uiso 1 1 calc GR . . . .
H9C H 0.250158 0.663341 0.309741 0.061 Uiso 1 1 calc GR . . . .
C10 C 0.6576(4) 0.8639(6) 0.3530(3) 0.0373(11) Uani 1 1 d . . . . .
H10A H 0.714967 0.816613 0.339044 0.056 Uiso 1 1 calc GR . . . .
H10B H 0.678694 0.954210 0.380558 0.056 Uiso 1 1 calc GR . . . .
H10C H 0.609453 0.891398 0.311040 0.056 Uiso 1 1 calc GR . . . .
C11 C 0.5759(3) 0.8066(6) 0.4526(2) 0.0345(11) Uani 1 1 d . . . . .
H11 H 0.581372 0.910199 0.464118 0.041 Uiso 1 1 calc R . . . .
C12 C 0.5318(3) 0.7098(6) 0.4935(2) 0.0309(10) Uani 1 1 d . . . . .
H12 H 0.506702 0.748065 0.532149 0.037 Uiso 1 1 calc R . . . .
C13 C 0.5240(3) 0.5537(5) 0.4777(2) 0.0246(10) Uani 1 1 d . . . . .
C14 C 0.5603(5) 0.5024(8) 0.4187(3) 0.0434(15) Uani 1 1 d . . . . .
H14 H 0.555360 0.399456 0.405865 0.052 Uiso 1 1 calc R . . . .
C15 C 0.6037(4) 0.6060(6) 0.3792(3) 0.0402(12) Uani 1 1 d . . . . .
H15 H 0.628401 0.571717 0.339646 0.048 Uiso 1 1 calc R . . . .
Dy1 Dy 1.04563(2) 1.03218(2) 0.41207(2) 0.01818(12) Uani 1 1 d . . . . .
N1 N 1.2361(3) 0.9011(5) 0.47469(19) 0.0259(8) Uani 1 1 d . . . . .
N2 N 0.8592(3) 1.1291(4) 0.32351(19) 0.0275(8) Uani 1 1 d . . . . .
N3 N 0.3877(2) 0.0943(5) 0.34670(17) 0.0256(9) Uani 1 1 d . U . . .
N4 N 0.6112(3) 0.7552(4) 0.39641(18) 0.0267(8) Uani 1 1 d . . . . .
O1 O 0.9091(2) 0.6902(3) 0.57212(14) 0.0232(6) Uani 1 1 d . . . . .
O2 O 0.9781(2) 0.8652(3) 0.48206(15) 0.0201(6) Uani 1 1 d . . . . .
O3 O 0.9676(2) 0.8004(3) 0.34609(14) 0.0258(7) Uani 1 1 d . . . . .
O4 O 1.1694(2) 0.8242(3) 0.43372(16) 0.0266(6) Uani 1 1 d . . . . .
O5 O 1.3149(2) 0.8431(4) 0.50563(19) 0.0415(8) Uani 1 1 d . . . . .
O6 O 1.2169(3) 1.0427(3) 0.4817(2) 0.0258(8) Uani 1 1 d . . . . .
O7 O 0.8632(2) 1.0862(4) 0.38704(16) 0.0274(7) Uani 1 1 d . . . . .
O8 O 0.9427(2) 1.1367(4) 0.30247(16) 0.0305(7) Uani 1 1 d . . . . .
O9 O 0.7799(2) 1.1599(5) 0.28386(18) 0.0457(9) Uani 1 1 d . . . . .
O10 O 0.4804(3) 0.0952(6) 0.3610(2) 0.0563(11) Uani 1 1 d . . . . .
O11 O 0.3334(4) -0.0025(6) 0.3340(3) 0.0627(14) Uani 1 1 d . . . . .
O12 O 0.3501(3) 0.2401(5) 0.3431(3) 0.0659(13) Uani 1 1 d . . . . .
O13 O 0.3899(2) 0.7080(4) 0.30319(18) 0.0350(8) Uani 1 1 d . . . . .
H13 H 0.380649 0.800882 0.302852 0.053 Uiso 1 1 calc GR . . . .
O14 O 1.1378(3) 1.0560(4) 0.32156(18) 0.0303(8) Uani 1 1 d D . . . .
H14A H 1.119(5) 1.124(7) 0.280(3) 0.09(2) Uiso 1 1 d D . . . .
H14B H 1.2093(17) 1.039(6) 0.328(3) 0.043(17) Uiso 1 1 d D . . . .

loop_
_atom_site_aniso_label
_atom_site_aniso_U_11
_atom_site_aniso_U_22
_atom_site_aniso_U_33
_atom_site_aniso_U_23
_atom_site_aniso_U_13
_atom_site_aniso_U_12
C1 0.049(3) 0.025(3) 0.045(3) 0.012(2) 0.025(2) 0.000(2)
C2 0.027(2) 0.016(2) 0.027(2) 0.0007(17) 0.0080(17) 0.0013(16)
C3 0.035(3) 0.019(2) 0.046(3) 0.003(2) 0.009(2) -0.003(2)
C4 0.041(3) 0.017(3) 0.054(4) -0.006(2) 0.006(3) -0.0085(18)
C5 0.039(3) 0.023(2) 0.032(3) -0.011(2) 0.004(2) 0.002(2)
C6 0.0175(19) 0.019(2) 0.027(2) -0.0019(17) 0.0002(16) 0.0002(16)
C7 0.020(2) 0.016(2) 0.024(2) -0.0008(16) 0.0055(16) 0.0030(16)
C8 0.045(3) 0.041(3) 0.018(2) -0.010(2) 0.0088(19) -0.005(2)
C9 0.044(3) 0.046(3) 0.037(3) -0.007(2) 0.019(2) -0.007(2)
C10 0.042(3) 0.038(3) 0.033(2) 0.001(2) 0.010(2) -0.008(2)
C11 0.036(3) 0.029(3) 0.041(3) -0.008(2) 0.012(2) -0.009(2)
C12 0.030(2) 0.032(2) 0.033(2) -0.010(2) 0.0134(19) -0.0074(19)
C13 0.020(2) 0.029(2) 0.024(2) -0.0005(18) 0.0014(18) 0.0032(16)
C14 0.073(4) 0.027(2) 0.033(3) 0.004(2) 0.016(3) 0.003(3)
C15 0.067(4) 0.031(3) 0.026(2) 0.002(2) 0.019(2) 0.005(2)
Dy1 0.02036(17) 0.01847(18) 0.01751(16) 0.00056(6) 0.00812(10) -0.00177(6)
N1 0.026(2) 0.025(2) 0.0286(19) 0.0045(17) 0.0095(16) 0.0036(16)
N2 0.027(2) 0.029(2) 0.0269(19) 0.0039(16) 0.0049(16) 0.0009(15)
N3 0.0048(16) 0.061(3) 0.0122(16) -0.0028(18) 0.0045(12) 0.0046(17)
N4 0.0259(19) 0.031(2) 0.0222(17) 0.0005(16) 0.0032(14) -0.0016(16)
O1 0.0240(15) 0.0218(15) 0.0258(14) 0.0053(12) 0.0099(12) -0.0017(12)
O2 0.0246(14) 0.0164(14) 0.0205(13) -0.0018(11) 0.0077(11) -0.0078(11)
O3 0.0373(17) 0.0245(16) 0.0177(14) -0.0050(12) 0.0107(12) -0.0051(13)
O4 0.0283(16) 0.0197(15) 0.0334(16) -0.0023(13) 0.0102(13) -0.0038(13)
O5 0.0294(18) 0.039(2) 0.052(2) 0.0011(17) -0.0012(15) 0.0123(16)
O6 0.0180(17) 0.0227(18) 0.036(2) -0.0019(13) 0.0032(14) 0.0018(11)
O7 0.0284(16) 0.0327(17) 0.0221(15) 0.0037(14) 0.0070(12) -0.0004(14)
O8 0.0240(16) 0.0414(19) 0.0278(16) 0.0056(14) 0.0093(13) 0.0019(13)
O9 0.0293(18) 0.070(3) 0.0332(18) 0.0107(19) -0.0061(15) 0.0004(18)
O10 0.050(2) 0.072(3) 0.048(2) -0.001(2) 0.0124(19) 0.010(2)
O11 0.062(3) 0.048(2) 0.084(4) 0.006(3) 0.028(3) 0.020(3)
O12 0.059(3) 0.040(2) 0.100(4) 0.003(2) 0.018(3) 0.009(2)
O13 0.0398(18) 0.0306(18) 0.0399(18) -0.0072(16) 0.0205(15) -0.0041(15)
O14 0.0314(19) 0.0342(18) 0.0305(18) 0.0082(14) 0.0189(15) 0.0028(13)

loop_
_atom_type_symbol
_atom_type_description
_atom_type_scat_dispersion_real
_atom_type_scat_dispersion_imag
_atom_type_scat_source
C C 0.0033 0.0016 'International Tables Vol C Tables 4.2.6.8 and 6.1.1.4'
H H 0.0000 0.0000 'International Tables Vol C Tables 4.2.6.8 and 6.1.1.4'
Dy Dy -0.1892 4.4098 'International Tables Vol C Tables 4.2.6.8 and 6.1.1.4'
N N 0.0061 0.0033 'International Tables Vol C Tables 4.2.6.8 and 6.1.1.4'
O O 0.0106 0.0060 'International Tables Vol C Tables 4.2.6.8 and 6.1.1.4'

loop_
_geom_angle_atom_site_label_1
_geom_angle_atom_site_label_2
_geom_angle_atom_site_label_3
_geom_angle
_geom_angle_site_symmetry_1
_geom_angle_site_symmetry_3
_geom_angle_publ_flag
H1A C1 H1B 109.5 . . ?
H1A C1 H1C 109.5 . . ?
H1B C1 H1C 109.5 . . ?
O1 C1 H1A 109.5 . . ?
O1 C1 H1B 109.5 . . ?
O1 C1 H1C 109.5 . . ?
C3 C2 O1 126.0(4) . . ?
C7 C2 C3 121.2(4) . . ?
C7 C2 O1 112.8(4) . . ?
C2 C3 H3 120.8 . . ?
C4 C3 C2 118.4(5) . . ?
C4 C3 H3 120.8 . . ?
C3 C4 H4 119.1 . . ?
C5 C4 C3 121.8(4) . . ?
C5 C4 H4 119.1 . . ?
C4 C5 H5 120.2 . . ?
C4 C5 C6 119.6(4) . . ?
C6 C5 H5 120.2 . . ?
C5 C6 C7 120.0(4) . . ?
C5 C6 O3 126.6(4) . . ?
O3 C6 C7 113.4(3) . . ?
C2 C7 C6 119.0(4) . . ?
O2 C7 C2 120.5(4) . . ?
O2 C7 C6 120.5(4) . . ?
H8A C8 H8B 109.5 . . ?
H8A C8 H8C 109.5 . . ?
H8B C8 H8C 109.5 . . ?
O3 C8 H8A 109.5 . . ?
O3 C8 H8B 109.5 . . ?
O3 C8 H8C 109.5 . . ?
H9A C9 H9B 109.5 . . ?
H9A C9 H9C 109.5 . . ?
H9B C9 H9C 109.5 . . ?
O13 C9 H9A 109.5 . . ?
O13 C9 H9B 109.5 . . ?
O13 C9 H9C 109.5 . . ?
H10A C10 H10B 109.5 . . ?
H10A C10 H10C 109.5 . . ?
H10B C10 H10C 109.5 . . ?
N4 C10 H10A 109.5 . . ?
N4 C10 H10B 109.5 . . ?
N4 C10 H10C 109.5 . . ?
C12 C11 H11 119.4 . . ?
N4 C11 H11 119.4 . . ?
N4 C11 C12 121.1(4) . . ?
C11 C12 H12 119.8 . . ?
C11 C12 C13 120.3(4) . . ?
C13 C12 H12 119.8 . . ?
C12 C13 C13 120.8(5) . 3_666 ?
C14 C13 C12 117.8(5) . . ?
C14 C13 C13 121.4(5) . 3_666 ?
C13 C14 H14 120.4 . . ?
C15 C14 C13 119.2(6) . . ?
C15 C14 H14 120.4 . . ?
C14 C15 H15 119.3 . . ?
N4 C15 C14 121.5(5) . . ?
N4 C15 H15 119.3 . . ?
O1 Dy1 Dy1 98.58(6) 3_776 3_776 ?
O1 Dy1 O3 155.73(9) 3_776 . ?
O2 Dy1 Dy1 33.04(7) . 3_776 ?
O2 Dy1 Dy1 32.98(7) 3_776 3_776 ?
O2 Dy1 O1 65.63(9) 3_776 3_776 ?
O2 Dy1 O1 131.59(9) . 3_776 ?
O2 Dy1 O2 66.02(11) . 3_776 ?
O2 Dy1 O3 66.46(9) . . ?
O2 Dy1 O3 129.94(9) 3_776 . ?
O2 Dy1 O4 76.52(10) . . ?
O2 Dy1 O4 110.40(10) 3_776 . ?
O2 Dy1 O6 77.58(11) 3_776 . ?
O2 Dy1 O6 98.72(11) . . ?
O2 Dy1 O7 77.94(10) 3_776 . ?
O2 Dy1 O7 74.71(10) . . ?
O2 Dy1 O8 116.96(10) 3_776 . ?
O2 Dy1 O8 120.62(10) . . ?
O2 Dy1 O14 143.77(11) 3_776 . ?
O2 Dy1 O14 145.46(11) . . ?
O3 Dy1 Dy1 98.35(6) . 3_776 ?
O4 Dy1 Dy1 93.96(7) . 3_776 ?
O4 Dy1 O1 123.55(9) . 3_776 ?
O4 Dy1 O3 72.28(10) . . ?
O4 Dy1 O7 143.14(10) . . ?
O4 Dy1 O8 132.58(10) . . ?
O6 Dy1 Dy1 87.82(9) . 3_776 ?
O6 Dy1 O1 73.32(9) . 3_776 ?
O6 Dy1 O3 124.62(10) . . ?
O6 Dy1 O4 52.36(10) . . ?
O6 Dy1 O7 155.20(11) . . ?
O6 Dy1 O8 140.66(11) . . ?
O7 Dy1 Dy1 73.63(7) . 3_776 ?
O7 Dy1 O1 92.94(10) . 3_776 ?
O7 Dy1 O3 75.36(11) . . ?
O8 Dy1 Dy1 125.03(7) . 3_776 ?
O8 Dy1 O1 80.14(10) . 3_776 ?
O8 Dy1 O3 75.91(10) . . ?
O8 Dy1 O7 51.78(9) . . ?
O14 Dy1 Dy1 166.44(9) . 3_776 ?
O14 Dy1 O1 81.30(10) . 3_776 ?
O14 Dy1 O3 86.23(11) . . ?
O14 Dy1 O4 75.18(11) . . ?
O14 Dy1 O6 79.13(13) . . ?
O14 Dy1 O7 119.93(11) . . ?
O14 Dy1 O8 68.43(11) . . ?
O4 N1 O6 116.2(3) . . ?
O5 N1 O4 122.0(4) . . ?
O5 N1 O6 121.8(4) . . ?
O7 N2 O8 116.3(3) . . ?
O9 N2 O7 122.1(4) . . ?
O9 N2 O8 121.6(4) . . ?
O10 N3 O12 111.0(5) . . ?
O11 N3 O10 130.8(5) . . ?
O11 N3 O12 118.0(4) . . ?
C11 N4 C10 119.5(4) . . ?
C11 N4 C15 120.1(4) . . ?
C15 N4 C10 120.4(4) . . ?
C1 O1 Dy1 125.4(3) . 3_776 ?
C2 O1 C1 116.5(3) . . ?
C2 O1 Dy1 115.0(2) . 3_776 ?
C7 O2 Dy1 121.1(2) . 3_776 ?
C7 O2 Dy1 123.0(2) . . ?
Dy1 O2 Dy1 113.98(11) . 3_776 ?
C6 O3 C8 117.1(3) . . ?
C6 O3 Dy1 116.7(2) . . ?
C8 O3 Dy1 125.9(3) . . ?
N1 O4 Dy1 95.5(2) . . ?
N1 O6 Dy1 95.6(2) . . ?
N2 O7 Dy1 95.7(2) . . ?
N2 O8 Dy1 96.1(2) . . ?
C9 O13 H13 109.5 . . ?
Dy1 O14 H14A 124(4) . . ?
Dy1 O14 H14B 124(4) . . ?
H14A O14 H14B 107(5) . . ?

loop_
_geom_bond_atom_site_label_1
_geom_bond_atom_site_label_2
_geom_bond_distance
_geom_bond_site_symmetry_2
_geom_bond_publ_flag
C1 H1A 0.9600 . ?
C1 H1B 0.9600 . ?
C1 H1C 0.9600 . ?
C1 O1 1.440(5) . ?
C2 C3 1.384(7) . ?
C2 C7 1.381(6) . ?
C2 O1 1.389(5) . ?
C3 H3 0.9300 . ?
C3 C4 1.379(8) . ?
C4 H4 0.9300 . ?
C4 C5 1.368(8) . ?
C5 H5 0.9300 . ?
C5 C6 1.381(6) . ?
C6 C7 1.399(6) . ?
C6 O3 1.385(5) . ?
C7 O2 1.336(5) . ?
C8 H8A 0.9600 . ?
C8 H8B 0.9600 . ?
C8 H8C 0.9600 . ?
C8 O3 1.443(5) . ?
C9 H9A 0.9600 . ?
C9 H9B 0.9600 . ?
C9 H9C 0.9600 . ?
C9 O13 1.418(5) . ?
C10 H10A 0.9600 . ?
C10 H10B 0.9600 . ?
C10 H10C 0.9600 . ?
C10 N4 1.476(6) . ?
C11 H11 0.9300 . ?
C11 C12 1.362(6) . ?
C11 N4 1.332(6) . ?
C12 H12 0.9300 . ?
C12 C13 1.395(7) . ?
C13 C13 1.493(9) 3_666 ?
C13 C14 1.386(7) . ?
C14 H14 0.9300 . ?
C14 C15 1.379(8) . ?
C15 H15 0.9300 . ?
C15 N4 1.341(7) . ?
Dy1 Dy1 3.8304(4) 3_776 ?
Dy1 O1 2.503(3) 3_776 ?
Dy1 O2 2.286(3) 3_776 ?
Dy1 O2 2.282(3) . ?
Dy1 O3 2.505(3) . ?
Dy1 O4 2.450(3) . ?
Dy1 O6 2.441(3) . ?
Dy1 O7 2.469(3) . ?
Dy1 O8 2.453(3) . ?
Dy1 O14 2.324(3) . ?
N1 O4 1.267(5) . ?
N1 O5 1.225(5) . ?
N1 O6 1.275(5) . ?
N2 O7 1.259(5) . ?
N2 O8 1.272(5) . ?
N2 O9 1.219(5) . ?
N3 O10 1.232(5) . ?
N3 O11 1.116(7) . ?
N3 O12 1.366(6) . ?
O13 H13 0.8200 . ?
O14 H14A 0.99(2) . ?
O14 H14B 0.96(2) . ?

loop_
_geom_torsion_atom_site_label_1
_geom_torsion_atom_site_label_2
_geom_torsion_atom_site_label_3
_geom_torsion_atom_site_label_4
_geom_torsion
_geom_torsion_site_symmetry_1
_geom_torsion_site_symmetry_2
_geom_torsion_site_symmetry_3
_geom_torsion_site_symmetry_4
_geom_torsion_publ_flag
C2 C3 C4 C5 -1.0(8) . . . . ?
C2 C7 O2 Dy1 -179.6(3) . . . . ?
C2 C7 O2 Dy1 -16.3(5) . . . 3_776 ?
C3 C2 C7 C6 -0.5(6) . . . . ?
C3 C2 C7 O2 177.7(4) . . . . ?
C3 C2 O1 C1 -1.1(6) . . . . ?
C3 C2 O1 Dy1 -162.6(4) . . . 3_776 ?
C3 C4 C5 C6 0.3(8) . . . . ?
C4 C5 C6 C7 0.4(7) . . . . ?
C4 C5 C6 O3 -179.6(4) . . . . ?
C5 C6 C7 C2 -0.3(6) . . . . ?
C5 C6 C7 O2 -178.4(4) . . . . ?
C5 C6 O3 C8 -7.5(6) . . . . ?
C5 C6 O3 Dy1 179.0(4) . . . . ?
C6 C7 O2 Dy1 161.9(3) . . . 3_776 ?
C6 C7 O2 Dy1 -1.4(5) . . . . ?
C7 C2 C3 C4 1.1(7) . . . . ?
C7 C2 O1 C1 179.3(4) . . . . ?
C7 C2 O1 Dy1 17.8(4) . . . 3_776 ?
C7 C6 O3 C8 172.6(3) . . . . ?
C7 C6 O3 Dy1 -0.9(4) . . . . ?
C11 C12 C13 C13 179.9(5) . . . 3_666 ?
C11 C12 C13 C14 -1.5(7) . . . . ?
C12 C11 N4 C10 179.4(4) . . . . ?
C12 C11 N4 C15 0.0(7) . . . . ?
C12 C13 C14 C15 1.2(8) . . . . ?
C13 C13 C14 C15 179.8(6) 3_666 . . . ?
C13 C14 C15 N4 -0.3(9) . . . . ?
C14 C15 N4 C10 -179.7(5) . . . . ?
C14 C15 N4 C11 -0.3(8) . . . . ?
N4 C11 C12 C13 0.9(7) . . . . ?
O1 C2 C3 C4 -178.5(4) . . . . ?
O1 C2 C7 C6 179.2(3) . . . . ?
O1 C2 C7 O2 -2.7(5) . . . . ?
O3 C6 C7 C2 179.7(3) . . . . ?
O3 C6 C7 O2 1.5(5) . . . . ?
O4 N1 O6 Dy1 5.6(3) . . . . ?
O5 N1 O4 Dy1 174.8(3) . . . . ?
O5 N1 O6 Dy1 -174.8(3) . . . . ?
O6 N1 O4 Dy1 -5.5(3) . . . . ?
O7 N2 O8 Dy1 4.5(4) . . . . ?
O8 N2 O7 Dy1 -4.4(4) . . . . ?
O9 N2 O7 Dy1 174.6(4) . . . . ?
O9 N2 O8 Dy1 -174.6(4) . . . . ?
